data_7050248
loop_
_publ_author_name
'Ferretti, Valeria'
'Bertolasi, Valerio'
'Pretto, Loretta'

_publ_section_title
;
 Supramolecular aggregation by means of charge-assisted hydrogen bonds
 in acid-base adducts containing amidinium cations
;
_journal_issue 5
_journal_name_full 'New Journal of Chemistry'
_journal_page_first 646
_journal_paper_doi 10.1039/b314143h
_journal_volume 28
_journal_year 2004
_chemical_formula_moiety 'C2 H7 N2, C4 H7 O4'
_chemical_formula_sum 'C6 H14 N2 O4'
_chemical_formula_weight 178.19
_chemical_name_systematic
;
amidinium (2-hydroxyethoxy)acetate
;
_space_group_IT_number 14
_symmetry_cell_setting monoclinic
_symmetry_space_group_name_Hall '-P 2yn'
_symmetry_space_group_name_H-M 'P 1 21/n 1'
_atom_sites_solution_hydrogens geom
_atom_sites_solution_primary direct
_atom_sites_solution_secondary difmap
_audit_creation_method SHELXL-97
_cell_angle_alpha 90.00
_cell_angle_beta 101.7890(14)
_cell_angle_gamma 90.00
_cell_formula_units_Z 4
_cell_length_a 10.4290(4)
_cell_length_b 7.7270(3)
_cell_length_c 11.8840(6)
_cell_measurement_reflns_used 2542
_cell_measurement_temperature 293
_cell_measurement_theta_max 30.0
_cell_measurement_theta_min 1.0
_cell_volume 937.47(7)
_computing_cell_refinement 'DENZO-SMN (Otwinowski & Minor, 1997)'
_computing_data_collection 'Kappa CCD server software (Nonius, 1997)'
_computing_data_reduction 'DENZO-SMN (Otwinowski & Minor, 1997)'
_computing_molecular_graphics 'ORTEPIII (Burnett & Johnson, 1996)'
_computing_publication_material
;
SHELXL-97 (Sheldrick, 1997); PARST (Nardelli, 1983, 1995);
WINGX (Farrugia, 1999)
;
_computing_structure_refinement 'SHELXL-97 (Sheldrick, 1997)'
_computing_structure_solution 'SIR97 (Altomare et al.,1999)'
_diffrn_ambient_temperature 293
_diffrn_measured_fraction_theta_full 0.996
_diffrn_measured_fraction_theta_max 0.996
_diffrn_measurement_device_type 'Nonius Kappa CCD'
_diffrn_measurement_method '\f scans and \w scans'
_diffrn_radiation_monochromator graphite
_diffrn_radiation_source 'fine-focus sealed tube'
_diffrn_radiation_type MoK\a
_diffrn_radiation_wavelength 0.71070
_diffrn_reflns_av_R_equivalents 0.032
_diffrn_reflns_av_sigmaI/netI 0.0398
_diffrn_reflns_limit_h_max 14
_diffrn_reflns_limit_h_min 0
_diffrn_reflns_limit_k_max 10
_diffrn_reflns_limit_k_min 0
_diffrn_reflns_limit_l_max 15
_diffrn_reflns_limit_l_min -16
_diffrn_reflns_number 8956
_diffrn_reflns_theta_full 29.00
_diffrn_reflns_theta_max 29.00
_diffrn_reflns_theta_min 2.37
_exptl_absorpt_coefficient_mu 0.105
_exptl_absorpt_correction_type none
_exptl_crystal_colour colourless
_exptl_crystal_density_diffrn 1.263
_exptl_crystal_density_method 'not measured'
_exptl_crystal_description prism
_exptl_crystal_F_000 384
_exptl_crystal_size_max 0.42
_exptl_crystal_size_mid 0.20
_exptl_crystal_size_min 0.15
_refine_diff_density_max 0.204
_refine_diff_density_min -0.151
_refine_diff_density_rms 0.036
_refine_ls_extinction_method none
_refine_ls_goodness_of_fit_ref 1.084
_refine_ls_hydrogen_treatment mixed
_refine_ls_matrix_type full
_refine_ls_number_parameters 165
_refine_ls_number_reflns 2491
_refine_ls_number_restraints 0
_refine_ls_restrained_S_all 1.084
_refine_ls_R_factor_all 0.0924
_refine_ls_R_factor_gt 0.0465
_refine_ls_shift/su_max 0.008
_refine_ls_shift/su_mean 0.001
_refine_ls_structure_factor_coef Fsqd
_refine_ls_weighting_details 'calc w=1/[\s^2^(Fo^2^)+(0.0512P)^2^+0.1550P] where P=(Fo^2^+2Fc^2^)/3'
_refine_ls_weighting_scheme calc
_refine_ls_wR_factor_gt 0.1042
_refine_ls_wR_factor_ref 0.1343
_reflns_number_gt 1544
_reflns_number_total 2491
_reflns_threshold_expression I>2sigma(I)
_cod_data_source_file b314143h.txt
_cod_data_source_block polimorphI
_cod_depositor_comments
;
The following automatic conversions were performed:
'_symmetry_cell_setting' value 'Monoclinic' changed to 'monoclinic'
according to '/home/saulius/struct/CIF-dictionaries/cif_core.dic'
dictionary named 'cif_core.dic' version 2.4.1 from 2010-06-29.

Automatic conversion script
Id: cif_fix_enum 1527 2010-12-29 10:47:43Z saulius 
;
_cod_original_sg_symbol_H-M 'P 21/n'
_cod_database_code 7050248

loop_
_symmetry_equiv_pos_as_xyz
'x, y, z'
'-x+1/2, y+1/2, -z+1/2'
'-x, -y, -z'
'x-1/2, -y-1/2, z-1/2'

loop_
_atom_site_label
_atom_site_type_symbol
_atom_site_fract_x
_atom_site_fract_y
_atom_site_fract_z
_atom_site_U_iso_or_equiv
_atom_site_adp_type
_atom_site_occupancy
_atom_site_symmetry_multiplicity
_atom_site_calc_flag
_atom_site_refinement_flags
_atom_site_disorder_assembly
_atom_site_disorder_group
O1 O 0.09759(13) -0.17056(16) 0.26200(14) 0.0743(4) Uani 1 1 d . . .
O2 O -0.10245(12) -0.26213(17) 0.26497(11) 0.0656(4) Uani 1 1 d . . .
O3 O 0.06751(11) 0.12040(14) 0.37033(10) 0.0546(3) Uani 1 1 d . . .
O4 O 0.24098(12) 0.29694(17) 0.56647(12) 0.0617(4) Uani 1 1 d . . .
N1 N 0.15843(16) -0.4923(2) 0.17324(13) 0.0559(4) Uani 1 1 d . . .
N2 N -0.05924(15) -0.5517(2) 0.12997(13) 0.0533(4) Uani 1 1 d . . .
C1 C 0.06185(17) -0.5949(2) 0.12977(13) 0.0484(4) Uani 1 1 d . . .
C2 C 0.0885(3) -0.7640(3) 0.0790(2) 0.0650(5) Uani 1 1 d . . .
C3 C -0.01281(17) -0.1504(2) 0.28296(14) 0.0505(4) Uani 1 1 d . . .
C4 C -0.04644(17) 0.0205(2) 0.33205(17) 0.0515(4) Uani 1 1 d . . .
C5 C 0.04096(19) 0.2814(2) 0.41839(16) 0.0524(4) Uani 1 1 d . . .
C6 C 0.1665(2) 0.3733(2) 0.46510(17) 0.0578(5) Uani 1 1 d . . .
H1 H 0.1433(18) -0.390(3) 0.2045(17) 0.060(5) Uiso 1 1 d . . .
H2 H -0.125(2) -0.629(3) 0.1026(18) 0.072(6) Uiso 1 1 d . . .
H3 H -0.0778(18) -0.456(3) 0.1672(17) 0.061(5) Uiso 1 1 d . . .
H4 H 0.239(2) -0.523(3) 0.1751(17) 0.066(6) Uiso 1 1 d . . .
H5 H 0.194(2) 0.294(3) 0.618(2) 0.082(7) Uiso 1 1 d . . .
H40 H -0.0914(18) -0.003(2) 0.3957(17) 0.064(5) Uiso 1 1 d . . .
H41 H -0.105(2) 0.080(3) 0.2750(18) 0.072(6) Uiso 1 1 d . . .
H50 H -0.0094(16) 0.258(2) 0.4797(15) 0.049(4) Uiso 1 1 d . . .
H51 H -0.0142(19) 0.350(3) 0.3605(17) 0.067(5) Uiso 1 1 d . . .
H60 H 0.2228(19) 0.373(2) 0.4076(18) 0.068(6) Uiso 1 1 d . . .
H61 H 0.149(2) 0.500(3) 0.4833(17) 0.077(6) Uiso 1 1 d . . .
H21 H 0.170(3) -0.761(4) 0.053(3) 0.115(9) Uiso 1 1 d . . .
H22 H 0.093(3) -0.852(4) 0.129(3) 0.121(10) Uiso 1 1 d . . .
H23 H 0.030(3) -0.788(4) 0.011(3) 0.132(11) Uiso 1 1 d . . .

loop_
_atom_site_aniso_label
_atom_site_aniso_U_11
_atom_site_aniso_U_22
_atom_site_aniso_U_33
_atom_site_aniso_U_23
_atom_site_aniso_U_13
_atom_site_aniso_U_12
O1 0.0577(8) 0.0597(7) 0.1125(12) -0.0298(7) 0.0336(8) -0.0074(6)
O2 0.0632(8) 0.0689(8) 0.0699(9) -0.0209(6) 0.0259(6) -0.0164(6)
O3 0.0521(7) 0.0467(6) 0.0677(8) -0.0117(5) 0.0187(6) 0.0025(5)
O4 0.0506(7) 0.0734(8) 0.0632(8) -0.0056(6) 0.0169(6) 0.0027(6)
N1 0.0500(9) 0.0543(8) 0.0646(10) -0.0067(7) 0.0147(7) 0.0020(7)
N2 0.0545(9) 0.0532(8) 0.0531(9) -0.0025(7) 0.0131(7) -0.0028(7)
C1 0.0585(10) 0.0459(8) 0.0417(8) 0.0054(6) 0.0126(7) 0.0035(7)
C2 0.0803(15) 0.0477(10) 0.0679(14) -0.0023(9) 0.0177(12) 0.0067(9)
C3 0.0535(10) 0.0518(9) 0.0481(9) -0.0030(7) 0.0149(8) -0.0022(7)
C4 0.0458(9) 0.0528(9) 0.0561(10) -0.0010(8) 0.0109(8) 0.0043(7)
C5 0.0641(11) 0.0438(8) 0.0509(10) 0.0016(7) 0.0154(9) 0.0143(8)
C6 0.0721(12) 0.0410(9) 0.0644(12) -0.0015(8) 0.0241(10) 0.0021(8)

loop_
_atom_type_symbol
_atom_type_description
_atom_type_scat_dispersion_real
_atom_type_scat_dispersion_imag
_atom_type_scat_source
C C 0.0033 0.0016 'International Tables Vol C Tables 4.2.6.8 and 6.1.1.4'
O O 0.0106 0.0060 'International Tables Vol C Tables 4.2.6.8 and 6.1.1.4'
N N 0.0061 0.0033 'International Tables Vol C Tables 4.2.6.8 and 6.1.1.4'
H H 0.0000 0.0000 'International Tables Vol C Tables 4.2.6.8 and 6.1.1.4'

loop_
_geom_angle_atom_site_label_1
_geom_angle_atom_site_label_2
_geom_angle_atom_site_label_3
_geom_angle
_geom_angle_site_symmetry_1
_geom_angle_site_symmetry_3
_geom_angle_publ_flag
C4 O3 C5 112.83(12) . . ?
C6 O4 H5 108.8(15) . . ?
C1 N1 H1 120.8(12) . . ?
C1 N1 H4 120.5(13) . . ?
H1 N1 H4 118.7(17) . . ?
C1 N2 H2 119.2(13) . . ?
C1 N2 H3 121.0(12) . . ?
H2 N2 H3 119.0(18) . . ?
N1 C1 N2 120.90(16) . . ?
N1 C1 C2 120.08(17) . . ?
N2 C1 C2 119.03(17) . . ?
C1 C2 H21 111.2(17) . . ?
C1 C2 H22 112.4(19) . . ?
H21 C2 H22 108(3) . . ?
C1 C2 H23 112.9(19) . . ?
H21 C2 H23 101(2) . . ?
H22 C2 H23 111(3) . . ?
O1 C3 O2 124.71(15) . . ?
O1 C3 C4 119.08(15) . . ?
O2 C3 C4 116.20(15) . . ?
O3 C4 C3 110.79(13) . . ?
O3 C4 H40 110.8(11) . . ?
C3 C4 H40 108.5(11) . . ?
O3 C4 H41 110.2(12) . . ?
C3 C4 H41 108.7(12) . . ?
H40 C4 H41 107.8(16) . . ?
O3 C5 C6 109.77(14) . . ?
O3 C5 H50 108.0(10) . . ?
C6 C5 H50 111.6(10) . . ?
O3 C5 H51 109.5(11) . . ?
C6 C5 H51 110.8(11) . . ?
H50 C5 H51 107.1(15) . . ?
O4 C6 C5 113.80(15) . . ?
O4 C6 H60 106.6(12) . . ?
C5 C6 H60 110.0(12) . . ?
O4 C6 H61 107.9(11) . . ?
C5 C6 H61 110.3(12) . . ?
H60 C6 H61 107.9(16) . . ?

loop_
_geom_bond_atom_site_label_1
_geom_bond_atom_site_label_2
_geom_bond_distance
_geom_bond_site_symmetry_2
_geom_bond_publ_flag
O1 C3 1.2366(19) . ?
O2 C3 1.258(2) . ?
O3 C4 1.412(2) . ?
O3 C5 1.4195(19) . ?
O4 C6 1.422(2) . ?
O4 H5 0.86(2) . ?
N1 C1 1.303(2) . ?
N1 H1 0.90(2) . ?
N1 H4 0.87(2) . ?
N2 C1 1.307(2) . ?
N2 H2 0.92(2) . ?
N2 H3 0.90(2) . ?
C1 C2 1.489(2) . ?
C2 H21 0.97(3) . ?
C2 H22 0.90(3) . ?
C2 H23 0.93(4) . ?
C3 C4 1.514(2) . ?
C4 H40 0.99(2) . ?
C4 H41 0.94(2) . ?
C5 C6 1.493(3) . ?
C5 H50 0.998(18) . ?
C5 H51 0.96(2) . ?
C6 H60 0.99(2) . ?
C6 H61 1.02(2) . ?

loop_
_cod_related_entry_id
_cod_related_entry_database
_cod_related_entry_code
1 ChemSpider 29338083
